data_4306449
loop_
_publ_author_name
'Minghuey Shieh'
'Chia-Yeh Miu'
'Chang-Ju Lee'
'Wei-Cheng Chen'
'Yen-Yi Chu'
'Hui-Lung Chen'

_publ_contact_author_address
;Department of Chemistry
National Taiwan Normal University,
Taipei 116, Taiwan, Republic of China
;
_publ_contact_author_email mshieh@ntnu.edu.tw
_publ_contact_author_name 'Minghuey Shieh'
_publ_section_title
;
Construction of Copper Halide-Triiron Selenide Carbonyl Complexes:
Synthetic, Electrochemical, and Theoretical Studies
;
_journal_name_full 'Inorganic Chemistry'
_journal_page_first 11018
_journal_page_last 11031
_journal_paper_doi 10.1021/ic8012552
_journal_volume 47
_journal_year 2008
_chemical_formula_moiety 'C42 H60 Cl4 Cu4 Fe6 N3 O18 Se2'
_chemical_formula_sum 'C42 H60 Cl4 Cu4 Fe6 N3 O18 Se2'
_chemical_formula_weight 1783.91
_chemical_name_systematic
;
 ?
;
_space_group_IT_number 2
_symmetry_cell_setting triclinic
_symmetry_space_group_name_Hall '-P 1'
_symmetry_space_group_name_H-M 'P -1'
_atom_sites_solution_hydrogens geom
_atom_sites_solution_primary direct
_atom_sites_solution_secondary difmap
_audit_creation_method SHELXL-97
_cell_angle_alpha 70.1580(10)
_cell_angle_beta 76.5070(10)
_cell_angle_gamma 68.6050(10)
_cell_formula_units_Z 2
_cell_length_a 13.1869(2)
_cell_length_b 16.9800(3)
_cell_length_c 18.2612(3)
_cell_measurement_reflns_used 29815
_cell_measurement_temperature 200(2)
_cell_measurement_theta_max 25.028
_cell_measurement_theta_min 2.037
_cell_volume 3553.03(11)
_computing_cell_refinement 'HKL Scalepack (Otwinowski & Minor 1997)'
_computing_data_collection 'Collect (Nonius BV, 1997-2000)'
_computing_data_reduction 'HKL Denzo and Scalepack'
_computing_molecular_graphics 'Ortep-3 for Windows (Farrugia, 1997)'
_computing_publication_material 'WinGX publication routines (Farrugia, 1999)'
_computing_structure_refinement 'SHELXL-97 (Sheldrick, 1997)'
_computing_structure_solution 'SHELXS-86 (Sheldrick, 1986)'
_diffrn_ambient_temperature 200(2)
_diffrn_detector_area_resol_mean 9
_diffrn_measured_fraction_theta_full 0.994
_diffrn_measured_fraction_theta_max 0.994
_diffrn_measurement_device_type KappaCCD
_diffrn_measurement_method 'CCD rotation images, thick slices'
_diffrn_radiation_monochromator graphite
_diffrn_radiation_source 'fine-focus sealed tube'
_diffrn_radiation_type MoK\a
_diffrn_radiation_wavelength 0.71073
_diffrn_reflns_av_R_equivalents 0.0855
_diffrn_reflns_av_sigmaI/netI 0.0606
_diffrn_reflns_limit_h_max 15
_diffrn_reflns_limit_h_min -15
_diffrn_reflns_limit_k_max 20
_diffrn_reflns_limit_k_min -20
_diffrn_reflns_limit_l_max 21
_diffrn_reflns_limit_l_min -21
_diffrn_reflns_number 50212
_diffrn_reflns_theta_full 25.09
_diffrn_reflns_theta_max 25.09
_diffrn_reflns_theta_min 2.17
_exptl_absorpt_coefficient_mu 3.589
_exptl_absorpt_correction_T_max 0.6425
_exptl_absorpt_correction_T_min 0.4593
_exptl_absorpt_correction_type multi-scan
_exptl_absorpt_process_details
;
 ?
;
_exptl_crystal_colour black
_exptl_crystal_density_diffrn 1.667
_exptl_crystal_density_method 'not measured'
_exptl_crystal_description prism
_exptl_crystal_F_000 1770
_exptl_crystal_size_max 0.32
_exptl_crystal_size_mid 0.12
_exptl_crystal_size_min 0.07
_refine_diff_density_max 0.722
_refine_diff_density_min -1.719
_refine_diff_density_rms 0.260
_refine_ls_extinction_method none
_refine_ls_goodness_of_fit_ref 1.074
_refine_ls_hydrogen_treatment fixed
_refine_ls_matrix_type full
_refine_ls_number_parameters 711
_refine_ls_number_reflns 12575
_refine_ls_number_restraints 0
_refine_ls_restrained_S_all 1.074
_refine_ls_R_factor_all 0.0810
_refine_ls_R_factor_gt 0.0557
_refine_ls_shift/su_max 0.000
_refine_ls_shift/su_mean 0.000
_refine_ls_structure_factor_coef Fsqd
_refine_ls_weighting_details 'calc w=1/[\s^2^(Fo^2^)+(0.0901P)^2^+0.0000P] where P=(Fo^2^+2Fc^2^)/3'
_refine_ls_weighting_scheme calc
_refine_ls_wR_factor_gt 0.1511
_refine_ls_wR_factor_ref 0.1634
_reflns_number_gt 8794
_reflns_number_total 12575
_reflns_threshold_expression >2sigma(I)
_cod_data_source_file ic8012552_si_002_1.cif
_cod_data_source_block 4a
_cod_original_cell_volume 3553.02(10)
_cod_database_code 4306449

loop_
_symmetry_equiv_pos_as_xyz
'x, y, z'
'-x, -y, -z'

loop_
_atom_site_label
_atom_site_type_symbol
_atom_site_fract_x
_atom_site_fract_y
_atom_site_fract_z
_atom_site_U_iso_or_equiv
_atom_site_adp_type
_atom_site_occupancy
_atom_site_symmetry_multiplicity
_atom_site_calc_flag
_atom_site_refinement_flags
_atom_site_disorder_assembly
_atom_site_disorder_group
Se1 Se 0.52482(5) 0.19742(3) 0.40304(3) 0.02976(16) Uani 1 1 d . . .
Se2 Se 0.97592(5) 0.30946(3) 0.10556(3) 0.03031(16) Uani 1 1 d . . .
Cu1 Cu 0.25609(6) 0.22543(5) 0.54483(4) 0.0414(2) Uani 1 1 d . . .
Cu2 Cu 0.65602(6) 0.27043(5) 0.32527(4) 0.0400(2) Uani 1 1 d . . .
Cu3 Cu 0.83595(6) 0.24469(5) 0.18442(4) 0.0403(2) Uani 1 1 d . . .
Cu4 Cu 1.24676(7) 0.27343(5) -0.03083(4) 0.0470(2) Uani 1 1 d . . .
Fe1 Fe 0.45929(7) 0.19323(5) 0.53237(4) 0.0302(2) Uani 1 1 d . . .
Fe2 Fe 0.34369(6) 0.28729(5) 0.41075(4) 0.0291(2) Uani 1 1 d . . .
Fe3 Fe 0.50613(7) 0.33010(5) 0.42831(5) 0.0328(2) Uani 1 1 d . . .
Fe4 Fe 1.04532(7) 0.30209(5) -0.02070(4) 0.0303(2) Uani 1 1 d . . .
Fe5 Fe 1.15479(7) 0.21504(5) 0.10398(4) 0.0307(2) Uani 1 1 d . . .
Fe6 Fe 0.98860(7) 0.17379(5) 0.08929(4) 0.0299(2) Uani 1 1 d . . .
Cl1 Cl 0.10999(13) 0.20292(11) 0.61965(9) 0.0465(4) Uani 1 1 d . . .
Cl2 Cl 0.83716(12) 0.25570(10) 0.31061(8) 0.0364(3) Uani 1 1 d . . .
Cl3 Cl 0.65366(13) 0.26451(11) 0.19700(8) 0.0457(4) Uani 1 1 d . . .
Cl4 Cl 1.39339(15) 0.29483(14) -0.10441(11) 0.0660(5) Uani 1 1 d . . .
O1 O 0.6580(4) 0.1131(3) 0.6090(3) 0.0628(14) Uani 1 1 d . . .
O2 O 0.4079(4) 0.0276(3) 0.5739(3) 0.0625(14) Uani 1 1 d . . .
O3 O 0.3441(4) 0.2854(4) 0.6528(3) 0.0706(15) Uani 1 1 d . . .
O4 O 0.2391(4) 0.1635(3) 0.4058(3) 0.0590(13) Uani 1 1 d . . .
O5 O 0.1729(4) 0.4274(3) 0.4696(3) 0.0536(12) Uani 1 1 d . . .
O6 O 0.3318(4) 0.3939(3) 0.2476(3) 0.0606(14) Uani 1 1 d . . .
O7 O 0.3662(5) 0.4590(4) 0.5127(4) 0.092(2) Uani 1 1 d . . .
O8 O 0.5062(4) 0.4697(3) 0.2803(3) 0.0628(14) Uani 1 1 d . . .
O9 O 0.6994(4) 0.3085(3) 0.4938(3) 0.0580(13) Uani 1 1 d . . .
O10 O 0.8570(4) 0.3815(4) -0.1075(3) 0.0667(14) Uani 1 1 d . . .
O11 O 1.1007(5) 0.4664(3) -0.0692(3) 0.0674(15) Uani 1 1 d . . .
O12 O 1.1679(4) 0.1898(3) -0.1235(3) 0.0498(11) Uani 1 1 d . . .
O13 O 1.2695(5) 0.3316(4) 0.1080(3) 0.0784(18) Uani 1 1 d . . .
O14 O 1.3205(4) 0.0697(3) 0.0501(3) 0.0587(13) Uani 1 1 d . . .
O15 O 1.1565(4) 0.1219(3) 0.2708(3) 0.0593(13) Uani 1 1 d . . .
O16 O 1.1199(4) 0.0324(3) 0.0188(3) 0.0684(15) Uani 1 1 d . . .
O17 O 0.9738(4) 0.0446(3) 0.2434(3) 0.0536(12) Uani 1 1 d . . .
O18 O 0.7933(4) 0.2051(4) 0.0198(3) 0.0642(14) Uani 1 1 d . . .
N1 N 0.0853(4) 0.5268(3) 0.6748(2) 0.0316(11) Uani 1 1 d . . .
N2 N 0.2354(4) 0.7578(3) 0.2530(2) 0.0321(11) Uani 1 1 d . . .
N3 N 0.5000 0.5000 0.0000 0.0371(16) Uani 1 2 d S . .
N4 N 0.0000 0.0000 0.5000 0.0290(14) Uani 1 2 d S . .
C1 C 0.5808(5) 0.1444(4) 0.5767(3) 0.0410(15) Uani 1 1 d . . .
C2 C 0.4233(5) 0.0936(4) 0.5589(3) 0.0381(14) Uani 1 1 d . . .
C3 C 0.3836(5) 0.2501(4) 0.6037(4) 0.0441(15) Uani 1 1 d . . .
C4 C 0.2785(5) 0.2115(4) 0.4104(3) 0.0393(14) Uani 1 1 d . . .
C5 C 0.2396(5) 0.3691(4) 0.4505(4) 0.0394(15) Uani 1 1 d . . .
C6 C 0.3390(5) 0.3513(4) 0.3104(4) 0.0380(14) Uani 1 1 d . . .
C7 C 0.4189(6) 0.4060(5) 0.4816(4) 0.0547(18) Uani 1 1 d . . .
C8 C 0.5127(5) 0.4113(4) 0.3358(4) 0.0422(15) Uani 1 1 d . . .
C9 C 0.6261(5) 0.3147(4) 0.4660(3) 0.0381(14) Uani 1 1 d . . .
C10 C 0.9290(5) 0.3498(4) -0.0705(3) 0.0419(15) Uani 1 1 d . . .
C11 C 1.0845(6) 0.3995(4) -0.0516(3) 0.0450(16) Uani 1 1 d . . .
C12 C 1.1243(5) 0.2334(4) -0.0814(3) 0.0365(14) Uani 1 1 d . . .
C13 C 1.2269(6) 0.2865(4) 0.1026(4) 0.0471(16) Uani 1 1 d . . .
C14 C 1.2549(5) 0.1297(4) 0.0686(3) 0.0399(15) Uani 1 1 d . . .
C15 C 1.1539(5) 0.1589(4) 0.2054(4) 0.0372(14) Uani 1 1 d . . .
C16 C 1.0718(5) 0.0891(4) 0.0441(4) 0.0398(14) Uani 1 1 d . . .
C17 C 0.9735(5) 0.0993(4) 0.1851(4) 0.0378(14) Uani 1 1 d . . .
C18 C 0.8679(6) 0.1942(4) 0.0493(4) 0.0440(15) Uani 1 1 d . . .
C19 C 0.1195(5) 0.5909(4) 0.6012(3) 0.0399(14) Uani 1 1 d . . .
H19A H 0.1152 0.6430 0.6131 0.048 Uiso 1 1 d R . .
H19B H 0.1936 0.5637 0.5812 0.048 Uiso 1 1 d R . .
C20 C 0.0504(6) 0.6203(4) 0.5346(3) 0.0529(18) Uani 1 1 d . . .
H20A H 0.0774 0.6605 0.4900 0.064 Uiso 1 1 d R . .
H20B H -0.0244 0.6491 0.5522 0.064 Uiso 1 1 d R . .
H20C H 0.0541 0.5699 0.5202 0.064 Uiso 1 1 d R . .
C21 C -0.0365(5) 0.5628(4) 0.7045(3) 0.0401(14) Uani 1 1 d . . .
H21A H -0.0797 0.5690 0.6661 0.048 Uiso 1 1 d R . .
H21B H -0.0545 0.5223 0.7530 0.048 Uiso 1 1 d R . .
C22 C -0.0704(5) 0.6515(4) 0.7195(4) 0.0541(18) Uani 1 1 d . . .
H22A H -0.1475 0.6698 0.7377 0.065 Uiso 1 1 d R . .
H22B H -0.0547 0.6939 0.6717 0.065 Uiso 1 1 d R . .
H22C H -0.0295 0.6471 0.7586 0.065 Uiso 1 1 d R . .
C23 C 0.1535(5) 0.5118(4) 0.7375(4) 0.0455(16) Uani 1 1 d . . .
H23A H 0.1401 0.5670 0.7474 0.055 Uiso 1 1 d R . .
H23B H 0.1328 0.4710 0.7848 0.055 Uiso 1 1 d R . .
C24 C 0.2757(6) 0.4744(5) 0.7177(4) 0.062(2) Uani 1 1 d . . .
H24A H 0.3131 0.4671 0.7600 0.074 Uiso 1 1 d R . .
H24B H 0.2996 0.5143 0.6711 0.074 Uiso 1 1 d R . .
H24C H 0.2923 0.4184 0.7085 0.074 Uiso 1 1 d R . .
C25 C 0.1046(5) 0.4411(3) 0.6564(3) 0.0380(14) Uani 1 1 d . . .
H25A H 0.0505 0.4503 0.6246 0.046 Uiso 1 1 d R . .
H25B H 0.1766 0.4240 0.6283 0.046 Uiso 1 1 d R . .
C26 C 0.0956(6) 0.3639(4) 0.7272(4) 0.060(2) Uani 1 1 d . . .
H26A H 0.1081 0.3126 0.7110 0.073 Uiso 1 1 d R . .
H26B H 0.0238 0.3784 0.7562 0.073 Uiso 1 1 d R . .
H26C H 0.1498 0.3521 0.7600 0.073 Uiso 1 1 d R . .
C27 C 0.3598(5) 0.7184(4) 0.2371(4) 0.0477(16) Uani 1 1 d . . .
H27A H 0.3762 0.6663 0.2210 0.057 Uiso 1 1 d R . .
H27B H 0.3883 0.7607 0.1959 0.057 Uiso 1 1 d R . .
C28 C 0.4210(6) 0.6936(5) 0.3047(4) 0.0571(19) Uani 1 1 d . . .
H28A H 0.4981 0.6696 0.2892 0.068 Uiso 1 1 d R . .
H28B H 0.3961 0.6500 0.3469 0.068 Uiso 1 1 d R . .
H28C H 0.4081 0.7444 0.3218 0.068 Uiso 1 1 d R . .
C29 C 0.1861(6) 0.6951(4) 0.3186(4) 0.0535(18) Uani 1 1 d . . .
H29A H 0.2166 0.6829 0.3656 0.064 Uiso 1 1 d R . .
H29B H 0.1079 0.7215 0.3268 0.064 Uiso 1 1 d R . .
C30 C 0.2078(7) 0.6068(5) 0.3059(5) 0.070(2) Uani 1 1 d . . .
H30A H 0.1746 0.5701 0.3501 0.084 Uiso 1 1 d R . .
H30B H 0.2855 0.5782 0.2985 0.084 Uiso 1 1 d R . .
H30C H 0.1768 0.6167 0.2597 0.084 Uiso 1 1 d R . .
C31 C 0.2048(6) 0.8416(4) 0.2793(4) 0.0574(19) Uani 1 1 d . . .
H31A H 0.1263 0.8649 0.2887 0.069 Uiso 1 1 d R . .
H31B H 0.2356 0.8269 0.3268 0.069 Uiso 1 1 d R . .
C32 C 0.2445(8) 0.9145(5) 0.2217(5) 0.085(3) Uani 1 1 d . . .
H32A H 0.2220 0.9639 0.2426 0.102 Uiso 1 1 d R . .
H32B H 0.2139 0.9320 0.1736 0.102 Uiso 1 1 d R . .
H32C H 0.3232 0.8940 0.2116 0.102 Uiso 1 1 d R . .
C33 C 0.1897(5) 0.7796(4) 0.1776(3) 0.0453(15) Uani 1 1 d . . .
H33A H 0.2244 0.8179 0.1365 0.054 Uiso 1 1 d R . .
H33B H 0.2045 0.7261 0.1643 0.054 Uiso 1 1 d R . .
C34 C 0.0666(5) 0.8258(5) 0.1783(4) 0.0550(18) Uani 1 1 d . . .
H34A H 0.0448 0.8370 0.1281 0.066 Uiso 1 1 d R . .
H34B H 0.0485 0.8807 0.1902 0.066 Uiso 1 1 d R . .
H34C H 0.0286 0.7888 0.2179 0.066 Uiso 1 1 d R . .
C35' C 0.4613(12) 0.6079(9) 0.0007(8) 0.055(4) Uiso 0.50 1 d P A 1
H35A H 0.5237 0.6295 -0.0119 0.066 Uiso 0.50 1 calc PR A 1
H35B H 0.4076 0.6461 -0.0351 0.066 Uiso 0.50 1 calc PR A 1
C35 C 0.4437(12) 0.4880(8) 0.0847(8) 0.051(3) Uiso 0.50 1 d P A 2
H35C H 0.4935 0.4458 0.1220 0.061 Uiso 0.50 1 calc PR A 2
H35D H 0.3792 0.4701 0.0923 0.061 Uiso 0.50 1 calc PR A 2
C36 C 0.4082(7) 0.5980(8) 0.0916(6) 0.125(5) Uani 1 1 d . . .
H36A H 0.3823 0.6546 0.1014 0.187 Uiso 1 1 calc R A 1
H36B H 0.4630 0.5584 0.1252 0.187 Uiso 1 1 calc R A 1
H36C H 0.3481 0.5750 0.1022 0.187 Uiso 1 1 calc R A 1
C37 C 0.5974(11) 0.5251(8) -0.0154(7) 0.044(3) Uiso 0.50 1 d P A 3
H37A H 0.5750 0.5880 -0.0221 0.053 Uiso 0.50 1 calc PR A 3
H37B H 0.6366 0.5152 -0.0651 0.053 Uiso 0.50 1 calc PR A 3
C37' C 0.5761(11) 0.4514(8) 0.0584(8) 0.049(3) Uiso 0.50 1 d P A 4
H37C H 0.5994 0.3896 0.0605 0.059 Uiso 0.50 1 calc PR A 4
H37D H 0.5361 0.4569 0.1091 0.059 Uiso 0.50 1 calc PR A 4
C38 C 0.6801(5) 0.4782(4) 0.0469(5) 0.0562(19) Uani 1 1 d . . .
H38A H 0.7423 0.4995 0.0289 0.084 Uiso 1 1 calc R A 3
H38B H 0.7041 0.4157 0.0542 0.084 Uiso 1 1 calc R A 3
H38C H 0.6446 0.4905 0.0958 0.084 Uiso 1 1 calc R A 3
C39' C 0.0153(11) 0.0817(8) 0.4469(7) 0.046(3) Uiso 0.50 1 d P B 5
H39A H -0.0185 0.0979 0.3999 0.055 Uiso 0.50 1 calc PR B 5
H39B H 0.0929 0.0747 0.4318 0.055 Uiso 0.50 1 calc PR B 5
C39 C -0.0590(12) 0.0693(8) 0.5459(7) 0.049(3) Uiso 0.50 1 d P B 6
H39C H -0.0283 0.0511 0.5946 0.059 Uiso 0.50 1 calc PR B 6
H39D H -0.1365 0.0751 0.5583 0.059 Uiso 0.50 1 calc PR B 6
C40 C -0.0428(8) 0.1594(4) 0.4933(5) 0.087(3) Uani 1 1 d . . .
H40A H -0.0351 0.2145 0.4588 0.131 Uiso 1 1 calc R B 5
H40B H -0.0076 0.1435 0.5390 0.131 Uiso 1 1 calc R B 5
H40C H -0.1193 0.1651 0.5088 0.131 Uiso 1 1 calc R B 5
C41' C 0.0481(9) -0.0310(7) 0.5746(6) 0.033(3) Uiso 0.50 1 d P B 7
H41A H 0.0469 -0.0907 0.6021 0.039 Uiso 0.50 1 calc PR B 7
H41B H 0.0051 0.0065 0.6080 0.039 Uiso 0.50 1 calc PR B 7
C41 C 0.1153(11) 0.0007(8) 0.4780(7) 0.045(3) Uiso 0.50 1 d P B 8
H41C H 0.1167 0.0594 0.4469 0.054 Uiso 0.50 1 calc PR B 8
H41D H 0.1549 -0.0395 0.4462 0.054 Uiso 0.50 1 calc PR B 8
C42 C 0.1747(6) -0.0285(5) 0.5551(5) 0.074(2) Uani 1 1 d . . .
H42A H 0.2061 -0.0490 0.6032 0.111 Uiso 1 1 calc R B 7
H42B H 0.1752 0.0308 0.5287 0.111 Uiso 1 1 calc R B 7
H42C H 0.2168 -0.0659 0.5221 0.111 Uiso 1 1 calc R B 7

loop_
_atom_site_aniso_label
_atom_site_aniso_U_11
_atom_site_aniso_U_22
_atom_site_aniso_U_33
_atom_site_aniso_U_23
_atom_site_aniso_U_13
_atom_site_aniso_U_12
Se1 0.0238(3) 0.0306(3) 0.0322(3) -0.0123(2) 0.0043(2) -0.0071(2)
Se2 0.0301(4) 0.0295(3) 0.0277(3) -0.0094(2) 0.0044(2) -0.0089(3)
Cu1 0.0256(4) 0.0522(5) 0.0404(4) -0.0121(4) 0.0068(3) -0.0130(4)
Cu2 0.0274(4) 0.0462(4) 0.0405(4) -0.0136(3) 0.0083(3) -0.0113(4)
Cu3 0.0318(5) 0.0476(4) 0.0366(4) -0.0132(3) 0.0068(3) -0.0123(4)
Cu4 0.0342(5) 0.0598(5) 0.0449(4) -0.0141(4) 0.0099(4) -0.0220(4)
Fe1 0.0215(5) 0.0346(4) 0.0308(4) -0.0113(3) -0.0002(3) -0.0044(4)
Fe2 0.0213(5) 0.0344(4) 0.0302(4) -0.0087(3) 0.0006(3) -0.0096(4)
Fe3 0.0218(5) 0.0335(4) 0.0432(5) -0.0166(4) 0.0037(4) -0.0083(4)
Fe4 0.0268(5) 0.0319(4) 0.0245(4) -0.0066(3) 0.0006(3) -0.0040(4)
Fe5 0.0261(5) 0.0355(4) 0.0288(4) -0.0066(3) -0.0025(3) -0.0108(4)
Fe6 0.0256(5) 0.0305(4) 0.0321(4) -0.0101(3) -0.0002(3) -0.0080(4)
Cl1 0.0278(9) 0.0663(10) 0.0394(8) -0.0123(7) 0.0071(7) -0.0170(8)
Cl2 0.0269(8) 0.0494(8) 0.0335(7) -0.0142(6) 0.0003(6) -0.0126(7)
Cl3 0.0336(9) 0.0702(10) 0.0353(8) -0.0125(7) 0.0003(7) -0.0233(8)
Cl4 0.0447(12) 0.0895(14) 0.0623(11) -0.0196(10) 0.0191(9) -0.0367(11)
O1 0.034(3) 0.087(4) 0.061(3) -0.033(3) -0.020(2) 0.007(3)
O2 0.074(4) 0.043(3) 0.069(3) -0.015(2) 0.011(3) -0.030(3)
O3 0.044(3) 0.108(4) 0.079(3) -0.072(3) 0.005(3) -0.010(3)
O4 0.061(3) 0.071(3) 0.063(3) -0.022(3) -0.007(3) -0.038(3)
O5 0.040(3) 0.045(3) 0.060(3) -0.018(2) 0.000(2) 0.003(2)
O6 0.066(4) 0.074(3) 0.036(3) 0.007(2) -0.011(2) -0.033(3)
O7 0.056(4) 0.089(4) 0.152(6) -0.094(4) 0.032(4) -0.019(3)
O8 0.059(4) 0.046(3) 0.077(3) 0.004(3) -0.020(3) -0.021(3)
O9 0.040(3) 0.082(3) 0.058(3) -0.025(3) -0.005(2) -0.021(3)
O10 0.043(3) 0.088(4) 0.056(3) -0.018(3) -0.017(3) -0.002(3)
O11 0.093(4) 0.041(3) 0.058(3) -0.012(2) 0.018(3) -0.029(3)
O12 0.045(3) 0.053(3) 0.047(3) -0.024(2) -0.001(2) -0.003(2)
O13 0.100(5) 0.113(4) 0.060(3) -0.034(3) 0.011(3) -0.080(4)
O14 0.047(3) 0.058(3) 0.063(3) -0.024(2) -0.008(2) 0.000(3)
O15 0.075(4) 0.064(3) 0.036(3) 0.004(2) -0.016(2) -0.029(3)
O16 0.064(4) 0.051(3) 0.090(4) -0.043(3) 0.007(3) -0.007(3)
O17 0.057(3) 0.044(2) 0.048(3) 0.005(2) -0.008(2) -0.018(2)
O18 0.040(3) 0.094(4) 0.063(3) -0.020(3) -0.009(3) -0.026(3)
N1 0.028(3) 0.039(3) 0.029(2) -0.016(2) 0.000(2) -0.008(2)
N2 0.024(3) 0.038(3) 0.035(3) -0.014(2) 0.004(2) -0.011(2)
N3 0.021(4) 0.053(4) 0.031(4) -0.011(3) -0.004(3) -0.005(3)
N4 0.016(4) 0.026(3) 0.036(3) -0.006(3) 0.003(3) -0.002(3)
C1 0.028(4) 0.052(4) 0.036(3) -0.022(3) 0.003(3) -0.001(3)
C2 0.028(4) 0.044(4) 0.033(3) -0.009(3) -0.001(3) -0.004(3)
C3 0.025(4) 0.059(4) 0.053(4) -0.026(3) -0.013(3) -0.004(3)
C4 0.034(4) 0.046(4) 0.037(3) -0.008(3) 0.001(3) -0.018(3)
C5 0.032(4) 0.034(3) 0.046(3) -0.008(3) -0.014(3) -0.001(3)
C6 0.028(4) 0.043(3) 0.041(4) -0.009(3) -0.004(3) -0.012(3)
C7 0.043(5) 0.057(4) 0.071(5) -0.027(4) 0.006(4) -0.023(4)
C8 0.027(4) 0.037(3) 0.060(4) -0.014(3) -0.002(3) -0.009(3)
C9 0.029(4) 0.048(4) 0.041(3) -0.020(3) 0.004(3) -0.014(3)
C10 0.033(4) 0.047(4) 0.032(3) -0.010(3) 0.005(3) -0.005(3)
C11 0.056(5) 0.040(4) 0.027(3) -0.005(3) 0.002(3) -0.009(3)
C12 0.035(4) 0.035(3) 0.035(3) -0.009(3) -0.006(3) -0.005(3)
C13 0.048(5) 0.055(4) 0.041(4) -0.012(3) -0.002(3) -0.023(4)
C14 0.032(4) 0.048(4) 0.041(3) -0.011(3) -0.008(3) -0.012(3)
C15 0.033(4) 0.041(3) 0.040(4) -0.015(3) -0.006(3) -0.011(3)
C16 0.035(4) 0.039(3) 0.048(4) -0.018(3) -0.002(3) -0.011(3)
C17 0.030(4) 0.039(3) 0.046(4) -0.017(3) -0.002(3) -0.011(3)
C18 0.040(4) 0.054(4) 0.039(3) -0.018(3) 0.000(3) -0.015(3)
C19 0.036(4) 0.041(3) 0.038(3) -0.005(3) 0.001(3) -0.016(3)
C20 0.061(5) 0.051(4) 0.038(3) -0.016(3) 0.000(3) -0.008(4)
C21 0.024(3) 0.056(4) 0.040(3) -0.019(3) 0.007(3) -0.014(3)
C22 0.034(4) 0.067(4) 0.063(4) -0.043(4) 0.003(3) -0.001(3)
C23 0.044(4) 0.045(3) 0.048(4) -0.012(3) -0.012(3) -0.011(3)
C24 0.042(5) 0.063(4) 0.081(5) -0.026(4) -0.033(4) 0.003(4)
C25 0.036(4) 0.038(3) 0.041(3) -0.016(3) 0.004(3) -0.014(3)
C26 0.072(6) 0.049(4) 0.053(4) -0.016(3) 0.014(4) -0.024(4)
C27 0.029(4) 0.060(4) 0.055(4) -0.032(3) 0.006(3) -0.007(3)
C28 0.027(4) 0.072(5) 0.068(5) -0.032(4) -0.009(3) 0.003(3)
C29 0.038(4) 0.069(5) 0.044(4) -0.010(3) 0.002(3) -0.017(4)
C30 0.063(6) 0.055(4) 0.089(6) -0.005(4) -0.008(4) -0.029(4)
C31 0.046(5) 0.050(4) 0.071(5) -0.036(4) -0.011(4) 0.011(3)
C32 0.090(7) 0.044(4) 0.119(7) 0.002(5) -0.047(6) -0.019(5)
C33 0.032(4) 0.063(4) 0.038(3) -0.017(3) 0.000(3) -0.011(3)
C34 0.033(4) 0.078(5) 0.052(4) -0.017(4) -0.011(3) -0.011(4)
C36 0.041(5) 0.223(12) 0.146(9) -0.153(9) -0.003(6) 0.006(7)
C38 0.019(4) 0.053(4) 0.097(6) -0.018(4) -0.022(4) -0.006(3)
C40 0.114(8) 0.037(4) 0.119(7) -0.010(4) -0.070(6) -0.010(5)
C42 0.056(5) 0.072(5) 0.101(6) -0.036(5) -0.047(5) 0.006(4)

loop_
_atom_type_symbol
_atom_type_description
_atom_type_scat_dispersion_real
_atom_type_scat_dispersion_imag
_atom_type_scat_source
C C 0.0033 0.0016 'International Tables Vol C Tables 4.2.6.8 and 6.1.1.4'
H H 0.0000 0.0000 'International Tables Vol C Tables 4.2.6.8 and 6.1.1.4'
O O 0.0106 0.0060 'International Tables Vol C Tables 4.2.6.8 and 6.1.1.4'
Se Se -0.0929 2.2259 'International Tables Vol C Tables 4.2.6.8 and 6.1.1.4'
Fe Fe 0.3463 0.8444 'International Tables Vol C Tables 4.2.6.8 and 6.1.1.4'
Cu Cu 0.3201 1.2651 'International Tables Vol C Tables 4.2.6.8 and 6.1.1.4'
Cl Cl 0.1484 0.1585 'International Tables Vol C Tables 4.2.6.8 and 6.1.1.4'
N N 0.0061 0.0033 'International Tables Vol C Tables 4.2.6.8 and 6.1.1.4'

loop_
_geom_angle_atom_site_label_1
_geom_angle_atom_site_label_2
_geom_angle_atom_site_label_3
_geom_angle
_geom_angle_site_symmetry_1
_geom_angle_site_symmetry_3
_geom_angle_publ_flag
Fe1 Se1 Fe2 70.95(3) . . ?
Fe1 Se1 Fe3 68.42(3) . . ?
Fe2 Se1 Fe3 67.81(3) . . ?
Fe1 Se1 Cu2 124.14(4) . . ?
Fe2 Se1 Cu2 115.35(3) . . ?
Fe3 Se1 Cu2 65.05(3) . . ?
Fe4 Se2 Fe5 70.70(3) . . ?
Fe4 Se2 Fe6 68.29(3) . . ?
Fe5 Se2 Fe6 68.19(3) . . ?
Fe4 Se2 Cu3 123.27(4) . . ?
Fe5 Se2 Cu3 116.08(3) . . ?
Fe6 Se2 Cu3 64.63(3) . . ?
Cl1 Cu1 C3 116.78(17) . . ?
Cl1 Cu1 C5 118.30(17) . . ?
C3 Cu1 C5 88.2(2) . . ?
Cl1 Cu1 C4 115.37(15) . . ?
C3 Cu1 C4 127.7(2) . . ?
C5 Cu1 C4 70.8(2) . . ?
Cl1 Cu1 C2 114.76(15) . . ?
C3 Cu1 C2 71.7(2) . . ?
C5 Cu1 C2 126.7(2) . . ?
C4 Cu1 C2 83.4(2) . . ?
Cl1 Cu1 Fe2 148.22(6) . . ?
C3 Cu1 Fe2 90.62(16) . . ?
C5 Cu1 Fe2 42.31(16) . . ?
C4 Cu1 Fe2 42.11(14) . . ?
C2 Cu1 Fe2 87.90(14) . . ?
Cl1 Cu1 Fe1 146.64(6) . . ?
C3 Cu1 Fe1 42.43(16) . . ?
C5 Cu1 Fe1 90.29(15) . . ?
C4 Cu1 Fe1 88.94(15) . . ?
C2 Cu1 Fe1 42.28(15) . . ?
Fe2 Cu1 Fe1 64.88(3) . . ?
Cl2 Cu2 Cl3 96.39(6) . . ?
Cl2 Cu2 Se1 140.95(5) . . ?
Cl3 Cu2 Se1 102.06(5) . . ?
Cl2 Cu2 C8 121.12(15) . . ?
Cl3 Cu2 C8 104.34(16) . . ?
Se1 Cu2 C8 87.20(15) . . ?
Cl2 Cu2 Fe3 126.92(5) . . ?
Cl3 Cu2 Fe3 133.23(5) . . ?
Se1 Cu2 Fe3 56.79(3) . . ?
C8 Cu2 Fe3 41.45(16) . . ?
Cl3 Cu3 Cl2 96.62(6) . . ?
Cl3 Cu3 Se2 141.67(5) . . ?
Cl2 Cu3 Se2 101.98(5) . . ?
Cl3 Cu3 C17 121.14(15) . . ?
Cl2 Cu3 C17 102.28(15) . . ?
Se2 Cu3 C17 87.25(14) . . ?
Cl3 Cu3 Fe6 127.73(5) . . ?
Cl2 Cu3 Fe6 131.65(5) . . ?
Se2 Cu3 Fe6 56.61(3) . . ?
C17 Cu3 Fe6 41.77(15) . . ?
Cl4 Cu4 C11 114.45(17) . . ?
Cl4 Cu4 C12 119.14(16) . . ?
C11 Cu4 C12 73.6(2) . . ?
Cl4 Cu4 C13 114.42(17) . . ?
C11 Cu4 C13 87.3(2) . . ?
C12 Cu4 C13 126.4(2) . . ?
Cl4 Cu4 C14 120.37(17) . . ?
C11 Cu4 C14 125.1(2) . . ?
C12 Cu4 C14 81.77(19) . . ?
C13 Cu4 C14 69.3(2) . . ?
Cl4 Cu4 Fe4 146.87(7) . . ?
C11 Cu4 Fe4 42.61(17) . . ?
C12 Cu4 Fe4 42.16(15) . . ?
C13 Cu4 Fe4 91.05(17) . . ?
C14 Cu4 Fe4 87.47(15) . . ?
Cl4 Cu4 Fe5 148.48(7) . . ?
C11 Cu4 Fe5 88.48(14) . . ?
C12 Cu4 Fe5 86.98(14) . . ?
C13 Cu4 Fe5 41.95(16) . . ?
C14 Cu4 Fe5 41.26(16) . . ?
Fe4 Cu4 Fe5 64.47(3) . . ?
C1 Fe1 C3 95.2(3) . . ?
C1 Fe1 C2 95.8(3) . . ?
C3 Fe1 C2 106.8(3) . . ?
C1 Fe1 Se1 101.99(19) . . ?
C3 Fe1 Se1 149.2(2) . . ?
C2 Fe1 Se1 96.85(18) . . ?
C1 Fe1 Cu1 148.9(2) . . ?
C3 Fe1 Cu1 66.10(19) . . ?
C2 Fe1 Cu1 68.58(19) . . ?
Se1 Fe1 Cu1 106.34(4) . . ?
C1 Fe1 Fe3 99.0(2) . . ?
C3 Fe1 Fe3 95.4(2) . . ?
C2 Fe1 Fe3 152.02(18) . . ?
Se1 Fe1 Fe3 56.91(3) . . ?
Cu1 Fe1 Fe3 106.97(4) . . ?
C1 Fe1 Fe2 153.6(2) . . ?
C3 Fe1 Fe2 101.0(2) . . ?
C2 Fe1 Fe2 99.30(19) . . ?
Se1 Fe1 Fe2 54.81(3) . . ?
Cu1 Fe1 Fe2 57.52(3) . . ?
Fe3 Fe1 Fe2 58.98(3) . . ?
C5 Fe2 C6 96.0(3) . . ?
C5 Fe2 C4 105.8(3) . . ?
C6 Fe2 C4 98.6(3) . . ?
C5 Fe2 Se1 148.4(2) . . ?
C6 Fe2 Se1 99.5(2) . . ?
C4 Fe2 Se1 98.9(2) . . ?
C5 Fe2 Cu1 66.70(19) . . ?
C6 Fe2 Cu1 152.8(2) . . ?
C4 Fe2 Cu1 68.49(19) . . ?
Se1 Fe2 Cu1 105.89(4) . . ?
C5 Fe2 Fe3 94.8(2) . . ?
C6 Fe2 Fe3 94.32(19) . . ?
C4 Fe2 Fe3 154.3(2) . . ?
Se1 Fe2 Fe3 56.92(3) . . ?
Cu1 Fe2 Fe3 107.38(4) . . ?
C5 Fe2 Fe1 101.18(19) . . ?
C6 Fe2 Fe1 149.4(2) . . ?
C4 Fe2 Fe1 100.8(2) . . ?
Se1 Fe2 Fe1 54.24(3) . . ?
Cu1 Fe2 Fe1 57.59(3) . . ?
Fe3 Fe2 Fe1 59.41(3) . . ?
C9 Fe3 C7 94.4(3) . . ?
C9 Fe3 C8 103.5(3) . . ?
C7 Fe3 C8 95.6(3) . . ?
C9 Fe3 Se1 107.8(2) . . ?
C7 Fe3 Se1 142.4(2) . . ?
C8 Fe3 Se1 107.7(2) . . ?
C9 Fe3 Cu2 78.85(19) . . ?
C7 Fe3 Cu2 158.7(2) . . ?
C8 Fe3 Cu2 66.9(2) . . ?
Se1 Fe3 Cu2 58.16(3) . . ?
C9 Fe3 Fe2 156.4(2) . . ?
C7 Fe3 Fe2 93.3(2) . . ?
C8 Fe3 Fe2 97.9(2) . . ?
Se1 Fe3 Fe2 55.26(3) . . ?
Cu2 Fe3 Fe2 100.83(4) . . ?
C9 Fe3 Fe1 95.59(19) . . ?
C7 Fe3 Fe1 94.2(2) . . ?
C8 Fe3 Fe1 157.8(2) . . ?
Se1 Fe3 Fe1 54.67(3) . . ?
Cu2 Fe3 Fe1 106.49(4) . . ?
Fe2 Fe3 Fe1 61.61(3) . . ?
C10 Fe4 C12 96.4(3) . . ?
C10 Fe4 C11 95.2(3) . . ?
C12 Fe4 C11 109.0(3) . . ?
C10 Fe4 Se2 103.85(19) . . ?
C12 Fe4 Se2 146.19(18) . . ?
C11 Fe4 Se2 95.95(19) . . ?
C10 Fe4 Cu4 146.32(19) . . ?
C12 Fe4 Cu4 66.6(2) . . ?
C11 Fe4 Cu4 66.1(2) . . ?
Se2 Fe4 Cu4 105.72(4) . . ?
C10 Fe4 Fe6 99.8(2) . . ?
C12 Fe4 Fe6 93.33(18) . . ?
C11 Fe4 Fe6 151.45(19) . . ?
Se2 Fe4 Fe6 56.96(3) . . ?
Cu4 Fe4 Fe6 109.64(4) . . ?
C10 Fe4 Fe5 155.46(19) . . ?
C12 Fe4 Fe5 97.75(18) . . ?
C11 Fe4 Fe5 99.0(2) . . ?
Se2 Fe4 Fe5 54.95(3) . . ?
Cu4 Fe4 Fe5 58.22(3) . . ?
Fe6 Fe4 Fe5 59.45(3) . . ?
C14 Fe5 C15 97.6(3) . . ?
C14 Fe5 C13 104.9(3) . . ?
C15 Fe5 C13 96.7(3) . . ?
C14 Fe5 Se2 147.3(2) . . ?
C15 Fe5 Se2 99.2(2) . . ?
C13 Fe5 Se2 100.7(2) . . ?
C14 Fe5 Cu4 68.24(19) . . ?
C15 Fe5 Cu4 153.5(2) . . ?
C13 Fe5 Cu4 67.4(2) . . ?
Se2 Fe5 Cu4 104.41(4) . . ?
C14 Fe5 Fe6 94.3(2) . . ?
C15 Fe5 Fe6 94.16(19) . . ?
C13 Fe5 Fe6 156.4(2) . . ?
Se2 Fe5 Fe6 56.71(3) . . ?
Cu4 Fe5 Fe6 108.68(4) . . ?
C14 Fe5 Fe4 99.64(19) . . ?
C15 Fe5 Fe4 149.1(2) . . ?
C13 Fe5 Fe4 103.3(2) . . ?
Se2 Fe5 Fe4 54.35(3) . . ?
Cu4 Fe5 Fe4 57.31(3) . . ?
Fe6 Fe5 Fe4 59.24(3) . . ?
C18 Fe6 C16 95.3(3) . . ?
C18 Fe6 C17 104.3(3) . . ?
C16 Fe6 C17 94.6(3) . . ?
C18 Fe6 Se2 105.6(2) . . ?
C16 Fe6 Se2 144.0(2) . . ?
C17 Fe6 Se2 107.77(18) . . ?
C18 Fe6 Cu3 77.2(2) . . ?
C16 Fe6 Cu3 156.60(19) . . ?
C17 Fe6 Cu3 66.56(19) . . ?
Se2 Fe6 Cu3 58.76(3) . . ?
C18 Fe6 Fe4 93.7(2) . . ?
C16 Fe6 Fe4 95.70(19) . . ?
C17 Fe6 Fe4 158.38(19) . . ?
Se2 Fe6 Fe4 54.74(3) . . ?
Cu3 Fe6 Fe4 106.78(4) . . ?
C18 Fe6 Fe5 153.9(2) . . ?
C16 Fe6 Fe5 94.6(2) . . ?
C17 Fe6 Fe5 98.97(19) . . ?
Se2 Fe6 Fe5 55.11(3) . . ?
Cu3 Fe6 Fe5 101.78(4) . . ?
Fe4 Fe6 Fe5 61.30(3) . . ?
Cu2 Cl2 Cu3 83.55(5) . . ?
Cu3 Cl3 Cu2 83.38(5) . . ?
C19 N1 C23 108.3(4) . . ?
C19 N1 C25 108.6(4) . . ?
C23 N1 C25 110.9(4) . . ?
C19 N1 C21 111.4(4) . . ?
C23 N1 C21 109.0(4) . . ?
C25 N1 C21 108.7(4) . . ?
C29 N2 C33 111.0(4) . . ?
C29 N2 C27 111.6(5) . . ?
C33 N2 C27 107.1(4) . . ?
C29 N2 C31 106.0(5) . . ?
C33 N2 C31 110.2(5) . . ?
C27 N2 C31 111.0(5) . . ?
C37 N3 C37 180.0(12) 2_665 . ?
C37 N3 C37' 115.3(7) 2_665 . ?
C37 N3 C37' 64.7(7) . . ?
C37 N3 C37' 64.7(7) 2_665 2_665 ?
C37 N3 C37' 115.3(7) . 2_665 ?
C37' N3 C37' 180.0(17) . 2_665 ?
C37 N3 C35 64.9(7) 2_665 . ?
C37 N3 C35 115.1(7) . . ?
C37' N3 C35 66.4(7) . . ?
C37' N3 C35 113.6(7) 2_665 . ?
C37 N3 C35 115.1(7) 2_665 2_665 ?
C37 N3 C35 64.9(7) . 2_665 ?
C37' N3 C35 113.6(7) . 2_665 ?
C37' N3 C35 66.4(7) 2_665 2_665 ?
C35 N3 C35 180.0(5) . 2_665 ?
C37 N3 C35' 108.1(7) 2_665 . ?
C37 N3 C35' 71.9(7) . . ?
C37' N3 C35' 105.1(7) . . ?
C37' N3 C35' 74.9(7) 2_665 . ?
C35 N3 C35' 82.5(6) . . ?
C35 N3 C35' 97.5(6) 2_665 . ?
C37 N3 C35' 71.9(7) 2_665 2_665 ?
C37 N3 C35' 108.1(7) . 2_665 ?
C37' N3 C35' 74.9(7) . 2_665 ?
C37' N3 C35' 105.1(7) 2_665 2_665 ?
C35 N3 C35' 97.5(6) . 2_665 ?
C35 N3 C35' 82.5(6) 2_665 2_665 ?
C35' N3 C35' 180.0(9) . 2_665 ?
C39' N4 C39' 180.0(6) . 2_556 ?
C39' N4 C41 115.5(7) . 2_556 ?
C39' N4 C41 64.5(7) 2_556 2_556 ?
C39' N4 C41 64.5(7) . . ?
C39' N4 C41 115.5(7) 2_556 . ?
C41 N4 C41 180.000(1) 2_556 . ?
C39' N4 C41' 114.9(6) . . ?
C39' N4 C41' 65.1(6) 2_556 . ?
C41 N4 C41' 106.4(6) 2_556 . ?
C41 N4 C41' 73.6(6) . . ?
C39' N4 C41' 65.1(6) . 2_556 ?
C39' N4 C41' 114.9(6) 2_556 2_556 ?
C41 N4 C41' 73.6(6) 2_556 2_556 ?
C41 N4 C41' 106.4(6) . 2_556 ?
C41' N4 C41' 180.0(4) . 2_556 ?
C39' N4 C39 75.0(7) . . ?
C39' N4 C39 105.0(7) 2_556 . ?
C41 N4 C39 73.7(7) 2_556 . ?
C41 N4 C39 106.3(7) . . ?
C41' N4 C39 71.7(7) . . ?
C41' N4 C39 108.3(7) 2_556 . ?
C39' N4 C39 105.0(7) . 2_556 ?
C39' N4 C39 75.0(7) 2_556 2_556 ?
C41 N4 C39 106.3(7) 2_556 2_556 ?
C41 N4 C39 73.7(7) . 2_556 ?
C41' N4 C39 108.3(7) . 2_556 ?
C41' N4 C39 71.7(7) 2_556 2_556 ?
C39 N4 C39 180.0(7) . 2_556 ?
O1 C1 Fe1 176.9(5) . . ?
O2 C2 Fe1 175.3(6) . . ?
O2 C2 Cu1 115.3(5) . . ?
Fe1 C2 Cu1 69.1(2) . . ?
O3 C3 Fe1 173.2(5) . . ?
O3 C3 Cu1 115.2(5) . . ?
Fe1 C3 Cu1 71.5(2) . . ?
O4 C4 Fe2 176.2(5) . . ?
O4 C4 Cu1 114.4(4) . . ?
Fe2 C4 Cu1 69.4(2) . . ?
O5 C5 Fe2 173.8(5) . . ?
O5 C5 Cu1 115.1(5) . . ?
Fe2 C5 Cu1 70.99(19) . . ?
O6 C6 Fe2 177.2(6) . . ?
O7 C7 Fe3 175.4(6) . . ?
O8 C8 Fe3 171.9(6) . . ?
O8 C8 Cu2 116.4(5) . . ?
Fe3 C8 Cu2 71.6(2) . . ?
O9 C9 Fe3 175.1(6) . . ?
O10 C10 Fe4 175.7(5) . . ?
O11 C11 Fe4 174.0(6) . . ?
O11 C11 Cu4 114.2(5) . . ?
Fe4 C11 Cu4 71.3(2) . . ?
O12 C12 Fe4 174.2(5) . . ?
O12 C12 Cu4 114.3(5) . . ?
Fe4 C12 Cu4 71.2(2) . . ?
O13 C13 Fe5 174.4(6) . . ?
O13 C13 Cu4 115.0(5) . . ?
Fe5 C13 Cu4 70.6(2) . . ?
O14 C14 Fe5 175.6(5) . . ?
O14 C14 Cu4 113.8(5) . . ?
Fe5 C14 Cu4 70.5(2) . . ?
O15 C15 Fe5 178.0(6) . . ?
O16 C16 Fe6 175.3(6) . . ?
O17 C17 Fe6 172.3(6) . . ?
O17 C17 Cu3 116.1(4) . . ?
Fe6 C17 Cu3 71.7(2) . . ?
O18 C18 Fe6 175.9(6) . . ?
N1 C19 C20 114.9(5) . . ?
N1 C19 H19A 109.6 . . ?
C20 C19 H19A 107.2 . . ?
N1 C19 H19B 109.1 . . ?
C20 C19 H19B 106.5 . . ?
H19A C19 H19B 109.5 . . ?
C19 C20 H20A 109.9 . . ?
C19 C20 H20B 108.9 . . ?
H20A C20 H20B 109.5 . . ?
C19 C20 H20C 109.6 . . ?
H20A C20 H20C 109.5 . . ?
H20B C20 H20C 109.5 . . ?
C22 C21 N1 115.0(5) . . ?
C22 C21 H21A 106.9 . . ?
N1 C21 H21A 108.9 . . ?
C22 C21 H21B 107.0 . . ?
N1 C21 H21B 109.3 . . ?
H21A C21 H21B 109.5 . . ?
C21 C22 H22A 110.3 . . ?
C21 C22 H22B 109.1 . . ?
H22A C22 H22B 109.5 . . ?
C21 C22 H22C 109.0 . . ?
H22A C22 H22C 109.5 . . ?
H22B C22 H22C 109.5 . . ?
C24 C23 N1 115.4(5) . . ?
C24 C23 H23A 107.1 . . ?
N1 C23 H23A 108.9 . . ?
C24 C23 H23B 106.5 . . ?
N1 C23 H23B 109.4 . . ?
H23A C23 H23B 109.5 . . ?
C23 C24 H24A 110.4 . . ?
C23 C24 H24B 108.7 . . ?
H24A C24 H24B 109.5 . . ?
C23 C24 H24C 109.3 . . ?
H24A C24 H24C 109.5 . . ?
H24B C24 H24C 109.5 . . ?
C26 C25 N1 115.2(5) . . ?
C26 C25 H25A 106.4 . . ?
N1 C25 H25A 108.8 . . ?
C26 C25 H25B 107.4 . . ?
N1 C25 H25B 109.4 . . ?
H25A C25 H25B 109.5 . . ?
C25 C26 H26A 110.3 . . ?
C25 C26 H26B 109.6 . . ?
H26A C26 H26B 109.5 . . ?
C25 C26 H26C 108.5 . . ?
H26A C26 H26C 109.5 . . ?
H26B C26 H26C 109.5 . . ?
C28 C27 N2 115.4(5) . . ?
C28 C27 H27A 107.5 . . ?
N2 C27 H27A 109.0 . . ?
C28 C27 H27B 106.2 . . ?
N2 C27 H27B 109.1 . . ?
H27A C27 H27B 109.5 . . ?
C27 C28 H28A 109.5 . . ?
C27 C28 H28B 108.8 . . ?
H28A C28 H28B 109.5 . . ?
C27 C28 H28C 110.1 . . ?
H28A C28 H28C 109.5 . . ?
H28B C28 H28C 109.5 . . ?
N2 C29 C30 115.2(6) . . ?
N2 C29 H29A 108.9 . . ?
C30 C29 H29A 106.1 . . ?
N2 C29 H29B 109.6 . . ?
C30 C29 H29B 107.6 . . ?
H29A C29 H29B 109.5 . . ?
C29 C30 H30A 110.7 . . ?
C29 C30 H30B 109.6 . . ?
H30A C30 H30B 109.5 . . ?
C29 C30 H30C 108.1 . . ?
H30A C30 H30C 109.5 . . ?
H30B C30 H30C 109.5 . . ?
C32 C31 N2 115.3(6) . . ?
C32 C31 H31A 106.9 . . ?
N2 C31 H31A 109.2 . . ?
C32 C31 H31B 106.6 . . ?
N2 C31 H31B 109.3 . . ?
H31A C31 H31B 109.5 . . ?
C31 C32 H32A 109.8 . . ?
C31 C32 H32B 109.2 . . ?
H32A C32 H32B 109.5 . . ?
C31 C32 H32C 109.4 . . ?
H32A C32 H32C 109.5 . . ?
H32B C32 H32C 109.5 . . ?
N2 C33 C34 116.2(5) . . ?
N2 C33 H33A 109.2 . . ?
C34 C33 H33A 106.2 . . ?
N2 C33 H33B 109.0 . . ?
C34 C33 H33B 106.5 . . ?
H33A C33 H33B 109.5 . . ?
C33 C34 H34A 110.5 . . ?
C33 C34 H34B 109.1 . . ?
H34A C34 H34B 109.5 . . ?
C33 C34 H34C 108.8 . . ?
H34A C34 H34C 109.5 . . ?
H34B C34 H34C 109.5 . . ?
C36 C35' N3 99.6(8) . . ?
C36 C35' H35A 111.8 . . ?
N3 C35' H35A 111.8 . . ?
C36 C35' H35B 111.8 . . ?
N3 C35' H35B 111.8 . . ?
H35A C35' H35B 109.6 . . ?
N3 C35 C36 99.9(7) . . ?
N3 C35 H35C 111.8 . . ?
C36 C35 H35C 111.8 . . ?
N3 C35 H35D 111.8 . . ?
C36 C35 H35D 111.8 . . ?
H35C C35 H35D 109.5 . . ?
C35' C36 C35 77.7(7) . . ?
C35' C36 H36A 109.5 . . ?
C35 C36 H36A 172.2 . . ?
C35' C36 H36B 109.5 . . ?
C35 C36 H36B 69.8 . . ?
H36A C36 H36B 109.5 . . ?
C35' C36 H36C 109.5 . . ?
C35 C36 H36C 64.4 . . ?
H36A C36 H36C 109.5 . . ?
H36B C36 H36C 109.5 . . ?
N3 C37 C38 117.8(8) . . ?
N3 C37 H37A 107.9 . . ?
C38 C37 H37A 107.9 . . ?
N3 C37 H37B 107.9 . . ?
C38 C37 H37B 107.9 . . ?
H37A C37 H37B 107.2 . . ?
N3 C37' C38 117.7(9) . . ?
N3 C37' H37C 107.9 . . ?
C38 C37' H37C 107.9 . . ?
N3 C37' H37D 107.9 . . ?
C38 C37' H37D 107.9 . . ?
H37C C37' H37D 107.2 . . ?
C37' C38 C37 59.7(7) . . ?
C37' C38 H38A 168.5 . . ?
C37 C38 H38A 109.5 . . ?
C37' C38 H38B 73.1 . . ?
C37 C38 H38B 109.5 . . ?
H38A C38 H38B 109.5 . . ?
C37' C38 H38C 79.3 . . ?
C37 C38 H38C 109.5 . . ?
H38A C38 H38C 109.5 . . ?
H38B C38 H38C 109.5 . . ?
N4 C39' C40 107.9(8) . . ?
N4 C39' H39A 110.1 . . ?
C40 C39' H39A 110.1 . . ?
N4 C39' H39B 110.1 . . ?
C40 C39' H39B 110.1 . . ?
H39A C39' H39B 108.4 . . ?
N4 C39 C40 108.2(9) . . ?
N4 C39 H39C 110.1 . . ?
C40 C39 H39C 110.1 . . ?
N4 C39 H39D 110.1 . . ?
C40 C39 H39D 110.1 . . ?
H39C C39 H39D 108.4 . . ?
C39 C40 C39' 68.8(7) . . ?
C39 C40 H40A 176.7 . . ?
C39' C40 H40A 109.5 . . ?
C39 C40 H40B 73.9 . . ?
C39' C40 H40B 109.5 . . ?
H40A C40 H40B 109.5 . . ?
C39 C40 H40C 69.0 . . ?
C39' C40 H40C 109.5 . . ?
H40A C40 H40C 109.5 . . ?
H40B C40 H40C 109.5 . . ?
N4 C41' C42 109.3(7) . . ?
N4 C41' H41A 109.8 . . ?
C42 C41' H41A 109.8 . . ?
N4 C41' H41B 109.8 . . ?
C42 C41' H41B 109.8 . . ?
H41A C41' H41B 108.3 . . ?
N4 C41 C42 110.7(8) . . ?
N4 C41 H41C 109.5 . . ?
C42 C41 H41C 109.5 . . ?
N4 C41 H41D 109.5 . . ?
C42 C41 H41D 109.5 . . ?
H41C C41 H41D 108.1 . . ?
C41 C42 C41' 66.3(6) . . ?
C41 C42 H42A 175.2 . . ?
C41' C42 H42A 109.5 . . ?
C41 C42 H42B 74.7 . . ?
C41' C42 H42B 109.5 . . ?
H42A C42 H42B 109.5 . . ?
C41 C42 H42C 70.7 . . ?
C41' C42 H42C 109.5 . . ?
H42A C42 H42C 109.5 . . ?
H42B C42 H42C 109.5 . . ?

loop_
_geom_bond_atom_site_label_1
_geom_bond_atom_site_label_2
_geom_bond_distance
_geom_bond_site_symmetry_2
_geom_bond_publ_flag
Se1 Fe1 2.3037(9) . ?
Se1 Fe2 2.3202(10) . ?
Se1 Fe3 2.3658(9) . ?
Se1 Cu2 2.4021(9) . ?
Se2 Fe4 2.3015(9) . ?
Se2 Fe5 2.3185(10) . ?
Se2 Fe6 2.3628(9) . ?
Se2 Cu3 2.4198(9) . ?
Cu1 Cl1 2.1632(16) . ?
Cu1 C3 2.413(6) . ?
Cu1 C5 2.429(6) . ?
Cu1 C4 2.485(6) . ?
Cu1 C2 2.493(6) . ?
Cu1 Fe2 2.5003(10) . ?
Cu1 Fe1 2.5023(11) . ?
Cu2 Cl2 2.2696(16) . ?
Cu2 Cl3 2.3862(16) . ?
Cu2 C8 2.485(6) . ?
Cu2 Fe3 2.5636(10) . ?
Cu3 Cl3 2.2692(17) . ?
Cu3 Cl2 2.3785(15) . ?
Cu3 C17 2.472(6) . ?
Cu3 Fe6 2.5571(11) . ?
Cu4 Cl4 2.1553(18) . ?
Cu4 C11 2.406(7) . ?
Cu4 C12 2.417(6) . ?
Cu4 C13 2.465(6) . ?
Cu4 C14 2.481(6) . ?
Cu4 Fe4 2.4931(11) . ?
Cu4 Fe5 2.5181(10) . ?
Fe1 C1 1.758(7) . ?
Fe1 C3 1.781(7) . ?
Fe1 C2 1.802(7) . ?
Fe1 Fe3 2.6259(11) . ?
Fe1 Fe2 2.6837(11) . ?
Fe2 C5 1.780(7) . ?
Fe2 C6 1.787(6) . ?
Fe2 C4 1.791(6) . ?
Fe2 Fe3 2.6144(11) . ?
Fe3 C9 1.769(7) . ?
Fe3 C7 1.783(8) . ?
Fe3 C8 1.788(7) . ?
Fe4 C10 1.755(7) . ?
Fe4 C12 1.767(6) . ?
Fe4 C11 1.782(7) . ?
Fe4 Fe6 2.6186(10) . ?
Fe4 Fe5 2.6730(11) . ?
Fe5 C14 1.762(7) . ?
Fe5 C15 1.771(6) . ?
Fe5 C13 1.785(7) . ?
Fe5 Fe6 2.6243(11) . ?
Fe6 C18 1.776(7) . ?
Fe6 C16 1.784(6) . ?
Fe6 C17 1.794(6) . ?
O1 C1 1.158(7) . ?
O2 C2 1.141(7) . ?
O3 C3 1.163(7) . ?
O4 C4 1.148(7) . ?
O5 C5 1.154(7) . ?
O6 C6 1.133(7) . ?
O7 C7 1.150(8) . ?
O8 C8 1.146(7) . ?
O9 C9 1.149(7) . ?
O10 C10 1.152(7) . ?
O11 C11 1.156(7) . ?
O12 C12 1.158(7) . ?
O13 C13 1.141(7) . ?
O14 C14 1.164(7) . ?
O15 C15 1.148(7) . ?
O16 C16 1.124(7) . ?
O17 C17 1.150(7) . ?
O18 C18 1.158(7) . ?
N1 C19 1.507(7) . ?
N1 C23 1.516(7) . ?
N1 C25 1.523(7) . ?
N1 C21 1.533(7) . ?
N2 C29 1.506(7) . ?
N2 C33 1.509(7) . ?
N2 C27 1.527(7) . ?
N2 C31 1.539(7) . ?
N3 C37 1.436(13) 2_665 ?
N3 C37 1.436(13) . ?
N3 C37' 1.457(13) . ?
N3 C37' 1.457(13) 2_665 ?
N3 C35 1.532(13) . ?
N3 C35 1.532(13) 2_665 ?
N3 C35' 1.717(13) . ?
N3 C35' 1.717(13) 2_665 ?
N4 C39' 1.451(12) . ?
N4 C39' 1.451(11) 2_556 ?
N4 C41 1.482(13) 2_556 ?
N4 C41 1.482(13) . ?
N4 C41' 1.485(11) . ?
N4 C41' 1.485(11) 2_556 ?
N4 C39 1.545(13) . ?
N4 C39 1.545(13) 2_556 ?
C19 C20 1.527(8) . ?
C19 H19A 0.9598 . ?
C19 H19B 0.9599 . ?
C20 H20A 0.9600 . ?
C20 H20B 0.9599 . ?
C20 H20C 0.9600 . ?
C21 C22 1.509(8) . ?
C21 H21A 0.9600 . ?
C21 H21B 0.9601 . ?
C22 H22A 0.9599 . ?
C22 H22B 0.9600 . ?
C22 H22C 0.9600 . ?
C23 C24 1.506(9) . ?
C23 H23A 0.9600 . ?
C23 H23B 0.9600 . ?
C24 H24A 0.9601 . ?
C24 H24B 0.9600 . ?
C24 H24C 0.9600 . ?
C25 C26 1.515(8) . ?
C25 H25A 0.9600 . ?
C25 H25B 0.9599 . ?
C26 H26A 0.9599 . ?
C26 H26B 0.9599 . ?
C26 H26C 0.9600 . ?
C27 C28 1.489(9) . ?
C27 H27A 0.9600 . ?
C27 H27B 0.9600 . ?
C28 H28A 0.9599 . ?
C28 H28B 0.9599 . ?
C28 H28C 0.9601 . ?
C29 C30 1.508(10) . ?
C29 H29A 0.9601 . ?
C29 H29B 0.9599 . ?
C30 H30A 0.9599 . ?
C30 H30B 0.9599 . ?
C30 H30C 0.9600 . ?
C31 C32 1.499(10) . ?
C31 H31A 0.9598 . ?
C31 H31B 0.9602 . ?
C32 H32A 0.9600 . ?
C32 H32B 0.9601 . ?
C32 H32C 0.9600 . ?
C33 C34 1.522(9) . ?
C33 H33A 0.9599 . ?
C33 H33B 0.9601 . ?
C34 H34A 0.9601 . ?
C34 H34B 0.9600 . ?
C34 H34C 0.9600 . ?
C35' C36 1.622(16) . ?
C35' H35A 0.9700 . ?
C35' H35B 0.9700 . ?
C35 C36 1.793(16) . ?
C35 H35C 0.9700 . ?
C35 H35D 0.9700 . ?
C36 H36A 0.9600 . ?
C36 H36B 0.9600 . ?
C36 H36C 0.9600 . ?
C37 C38 1.565(14) . ?
C37 H37A 0.9700 . ?
C37 H37B 0.9700 . ?
C37' C38 1.545(14) . ?
C37' H37C 0.9700 . ?
C37' H37D 0.9700 . ?
C38 H38A 0.9600 . ?
C38 H38B 0.9600 . ?
C38 H38C 0.9600 . ?
C39' C40 1.662(14) . ?
C39' H39A 0.9700 . ?
C39' H39B 0.9700 . ?
C39 C40 1.567(14) . ?
C39 H39C 0.9700 . ?
C39 H39D 0.9700 . ?
C40 H40A 0.9600 . ?
C40 H40B 0.9600 . ?
C40 H40C 0.9600 . ?
C41' C42 1.637(13) . ?
C41' H41A 0.9700 . ?
C41' H41B 0.9700 . ?
C41 C42 1.613(14) . ?
C41 H41C 0.9700 . ?
C41 H41D 0.9700 . ?
C42 H42A 0.9600 . ?
C42 H42B 0.9600 . ?
C42 H42C 0.9600 . ?
